data_2201489
loop_
_publ_author_name
'Marilyn M. Olmstead'
'Kolbot By'
'Michael H. Nantz'

_publ_section_title
;
 A long thin molecule,
 2,6-dimethyl-6-tetradecyl-2-tetradecyloxy-1,3,6-dioxazocan-6-ium
 iodide
;
_journal_issue 11
_journal_name_full 'Acta Crystallographica Section E'
_journal_page_first o1323
_journal_page_last o1324
_journal_paper_doi 10.1107/S1600536802019554
_journal_volume 58
_journal_year 2002
_chemical_formula_iupac 'C35 H72 N O3 1+, I 1-'
_chemical_formula_moiety 'C35 H72 N O3 1+, I 1-'
_chemical_formula_sum 'C35 H72 I N O3'
_chemical_formula_weight 681.84
_chemical_melting_point 499
_chemical_name_common 'dioxazocanium iodide'
_chemical_name_systematic
;
2,6-Dimethyl-6-tetradecyl-2-tetradecyloxy-[1,3,6]dioxazocan-6-ium
iodide
;
_space_group_IT_number 2
_symmetry_cell_setting triclinic
_symmetry_space_group_name_Hall '-P 1'
_symmetry_space_group_name_H-M 'P -1'
_atom_sites_solution_hydrogens geom
_atom_sites_solution_primary direct
_atom_sites_solution_secondary difmap
_audit_creation_method SHELXL-97
_cell_angle_alpha 85.527(5)
_cell_angle_beta 88.810(4)
_cell_angle_gamma 87.880(4)
_cell_formula_units_Z 2
_cell_length_a 6.0194(7)
_cell_length_b 7.2183(8)
_cell_length_c 42.384(4)
_cell_measurement_reflns_used 510
_cell_measurement_temperature 91(2)
_cell_measurement_theta_max 30.7
_cell_measurement_theta_min 2.4
_cell_volume 1834.4(3)
_computing_cell_refinement SMART
_computing_data_collection 'SMART (Bruker, 2002)'
_computing_data_reduction 'SAINT (Bruker, 2002)'
_computing_molecular_graphics 'SHELXTL (Sheldrick, 1994)'
_computing_publication_material SHELXL97
_computing_structure_refinement 'SHELXL97 (Sheldrick, 1997)'
_computing_structure_solution 'SHELXS97 (Sheldrick, 1990)'
_diffrn_ambient_temperature 91(2)
_diffrn_detector_area_resol_mean 8.3
_diffrn_measured_fraction_theta_full 0.981
_diffrn_measured_fraction_theta_max 0.981
_diffrn_measurement_device_type 'Bruker SMART 1000'
_diffrn_measurement_method \w
_diffrn_radiation_monochromator graphite
_diffrn_radiation_source 'normal-focus sealed tube'
_diffrn_radiation_type MoK\a
_diffrn_radiation_wavelength 0.71073
_diffrn_reflns_av_R_equivalents 0.037
_diffrn_reflns_av_sigmaI/netI 0.051
_diffrn_reflns_limit_h_max 8
_diffrn_reflns_limit_h_min -8
_diffrn_reflns_limit_k_max 10
_diffrn_reflns_limit_k_min -10
_diffrn_reflns_limit_l_max 59
_diffrn_reflns_limit_l_min -59
_diffrn_reflns_number 25283
_diffrn_reflns_theta_full 30.00
_diffrn_reflns_theta_max 30.00
_diffrn_reflns_theta_min 1.93
_diffrn_standards_number 0
_exptl_absorpt_coefficient_mu 0.904
_exptl_absorpt_correction_T_max 0.965
_exptl_absorpt_correction_T_min 0.786
_exptl_absorpt_correction_type multi-scan
_exptl_absorpt_process_details '(SADABS; Sheldrick, 2002)'
_exptl_crystal_colour colorless
_exptl_crystal_density_diffrn 1.234
_exptl_crystal_density_method 'not measured'
_exptl_crystal_description plate
_exptl_crystal_F_000 732
_exptl_crystal_size_max 0.28
_exptl_crystal_size_mid 0.12
_exptl_crystal_size_min 0.04
_refine_diff_density_max 1.199
_refine_diff_density_min -1.311
_refine_ls_extinction_method none
_refine_ls_goodness_of_fit_ref 1.050
_refine_ls_hydrogen_treatment constr
_refine_ls_matrix_type full
_refine_ls_number_parameters 365
_refine_ls_number_reflns 10499
_refine_ls_number_restraints 0
_refine_ls_restrained_S_all 1.050
_refine_ls_R_factor_all 0.0475
_refine_ls_R_factor_gt 0.0375
_refine_ls_shift/su_max 0.001
_refine_ls_shift/su_mean 0.000
_refine_ls_structure_factor_coef Fsqd
_refine_ls_weighting_details 'calc w = 1/[\s^2^(Fo^2^)+(0.0365P)^2^+0.6504P] where P = (Fo^2^+2Fc^2^)/3'
_refine_ls_weighting_scheme calc
_refine_ls_wR_factor_gt 0.0808
_refine_ls_wR_factor_ref 0.0838
_reflns_number_gt 9098
_reflns_number_total 10499
_reflns_threshold_expression I>2\s(I)
_cod_data_source_file fl6005.cif
_cod_data_source_block I
_cod_database_code 2201489
_cod_database_fobs_code 2201489

loop_
_symmetry_equiv_pos_as_xyz
'x, y, z'
'-x, -y, -z'

loop_
_atom_site_label
_atom_site_fract_x
_atom_site_fract_y
_atom_site_fract_z
_atom_site_U_iso_or_equiv
_atom_site_adp_type
_atom_site_calc_flag
_atom_site_refinement_flags
_atom_site_occupancy
_atom_site_disorder_assembly
_atom_site_disorder_group
_atom_site_type_symbol
I1 -0.13296(2) 1.71292(2) 0.294219(3) 0.01709(5) Uani d . 1 . . I
O1 0.6452(2) 0.5467(2) 0.78740(3) 0.0132(3) Uani d . 1 . . O
O2 0.4805(3) 0.6604(2) 0.82958(3) 0.0174(3) Uani d . 1 . . O
O3 0.3706(2) 0.7792(2) 0.78140(3) 0.0140(3) Uani d . 1 . . O
N6 0.7069(3) 0.7930(2) 0.72444(4) 0.0113(3) Uani d . 1 . . N
C1 0.2499(4) 0.4806(3) 0.79689(5) 0.0169(4) Uani d . 1 . . C
H1A 0.2919 0.3610 0.8081 0.025 Uiso calc R 1 . . H
H1B 0.2210 0.4623 0.7747 0.025 Uiso calc R 1 . . H
H1C 0.1154 0.5326 0.8068 0.025 Uiso calc R 1 . . H
C2 0.4374(4) 0.6136(3) 0.79855(5) 0.0141(4) Uani d . 1 . . C
C4 0.5396(4) 0.9127(3) 0.77602(5) 0.0151(4) Uani d . 1 . . C
H4A 0.6768 0.8662 0.7869 0.018 Uiso calc R 1 . . H
H4B 0.4900 1.0306 0.7849 0.018 Uiso calc R 1 . . H
C5 0.5882(4) 0.9481(3) 0.74097(5) 0.0135(4) Uani d . 1 . . C
H5A 0.6792 1.0598 0.7379 0.016 Uiso calc R 1 . . H
H5B 0.4454 0.9781 0.7302 0.016 Uiso calc R 1 . . H
C6 0.9435(3) 0.7725(3) 0.73516(5) 0.0153(4) Uani d . 1 . . C
H6A 1.0188 0.8892 0.7298 0.023 Uiso calc R 1 . . H
H6B 1.0203 0.6721 0.7245 0.023 Uiso calc R 1 . . H
H60C 0.9456 0.7429 0.7581 0.023 Uiso calc R 1 . . H
C7 0.5902(3) 0.6088(3) 0.72859(5) 0.0128(4) Uani d . 1 . . C
H7A 0.4282 0.6366 0.7301 0.015 Uiso calc R 1 . . H
H7B 0.6180 0.5431 0.7092 0.015 Uiso calc R 1 . . H
C8 0.6536(4) 0.4761(3) 0.75678(5) 0.0142(4) Uani d . 1 . . C
H8A 0.5545 0.3694 0.7573 0.017 Uiso calc R 1 . . H
H8B 0.8069 0.4272 0.7530 0.017 Uiso calc R 1 . . H
C9 0.7134(4) 0.8551(3) 0.68916(5) 0.0141(4) Uani d . 1 . . C
H9A 0.8225 0.7740 0.6785 0.017 Uiso calc R 1 . . H
H9B 0.7668 0.9835 0.6865 0.017 Uiso calc R 1 . . H
C10 0.4896(4) 0.8502(3) 0.67279(5) 0.0150(4) Uani d . 1 . . C
H10A 0.4588 0.7202 0.6689 0.018 Uiso calc R 1 . . H
H10B 0.3699 0.8963 0.6868 0.018 Uiso calc R 1 . . H
C11 0.4899(4) 0.9695(3) 0.64146(5) 0.0162(4) Uani d . 1 . . C
H11A 0.5100 1.1010 0.6455 0.019 Uiso calc R 1 . . H
H11B 0.6161 0.9291 0.6280 0.019 Uiso calc R 1 . . H
C12 0.2729(4) 0.9538(3) 0.62409(5) 0.0172(4) Uani d . 1 . . C
H12A 0.1470 0.9868 0.6382 0.021 Uiso calc R 1 . . H
H12B 0.2576 0.8231 0.6192 0.021 Uiso calc R 1 . . H
C13 0.2589(4) 1.0786(3) 0.59342(5) 0.0171(4) Uani d . 1 . . C
H13A 0.3884 1.0496 0.5797 0.020 Uiso calc R 1 . . H
H13B 0.2674 1.2099 0.5984 0.020 Uiso calc R 1 . . H
C14 0.0451(4) 1.0559(3) 0.57536(5) 0.0175(4) Uani d . 1 . . C
H14A 0.0393 0.9255 0.5698 0.021 Uiso calc R 1 . . H
H14B -0.0842 1.0807 0.5894 0.021 Uiso calc R 1 . . H
C15 0.0261(4) 1.1842(3) 0.54530(5) 0.0171(4) Uani d . 1 . . C
H15A 0.1577 1.1619 0.5315 0.020 Uiso calc R 1 . . H
H15B 0.0278 1.3147 0.5509 0.020 Uiso calc R 1 . . H
C16 -0.1835(4) 1.1587(3) 0.52669(5) 0.0166(4) Uani d . 1 . . C
H16A -0.3152 1.1797 0.5405 0.020 Uiso calc R 1 . . H
H16B -0.1844 1.0288 0.5208 0.020 Uiso calc R 1 . . H
C17 -0.2022(4) 1.2900(3) 0.49673(5) 0.0169(4) Uani d . 1 . . C
H17A -0.2011 1.4199 0.5027 0.020 Uiso calc R 1 . . H
H17B -0.0703 1.2690 0.4830 0.020 Uiso calc R 1 . . H
C18 -0.4113(4) 1.2651(3) 0.47801(5) 0.0169(4) Uani d . 1 . . C
H18A -0.4123 1.1355 0.4720 0.020 Uiso calc R 1 . . H
H18B -0.5434 1.2858 0.4918 0.020 Uiso calc R 1 . . H
C19 -0.4289(4) 1.3971(3) 0.44825(5) 0.0171(4) Uani d . 1 . . C
H19A -0.2963 1.3763 0.4346 0.021 Uiso calc R 1 . . H
H19B -0.4273 1.5266 0.4544 0.021 Uiso calc R 1 . . H
C20 -0.6373(4) 1.3746(3) 0.42914(5) 0.0167(4) Uani d . 1 . . C
H20A -0.6398 1.2448 0.4232 0.020 Uiso calc R 1 . . H
H20B -0.7700 1.3970 0.4427 0.020 Uiso calc R 1 . . H
C21 -0.6519(4) 1.5053(3) 0.39933(5) 0.0208(5) Uani d . 1 . . C
H21A -0.5212 1.4811 0.3855 0.025 Uiso calc R 1 . . H
H21B -0.6465 1.6351 0.4052 0.025 Uiso calc R 1 . . H
C22 -0.8636(4) 1.4839(4) 0.38085(6) 0.0249(5) Uani d . 1 . . C
H22A -0.8710 1.3553 0.3752 0.037 Uiso calc R 1 . . H
H22B -0.8618 1.5680 0.3616 0.037 Uiso calc R 1 . . H
H22C -0.9936 1.5148 0.3940 0.037 Uiso calc R 1 . . H
C23 0.5373(4) 0.5058(3) 0.85193(5) 0.0190(4) Uani d . 1 . . C
H23A 0.5862 0.3968 0.8404 0.023 Uiso calc R 1 . . H
H23B 0.4052 0.4719 0.8651 0.023 Uiso calc R 1 . . H
C24 0.7216(4) 0.5583(3) 0.87279(5) 0.0172(4) Uani d . 1 . . C
H24A 0.6838 0.6805 0.8810 0.021 Uiso calc R 1 . . H
H24B 0.8611 0.5700 0.8601 0.021 Uiso calc R 1 . . H
C25 0.7572(4) 0.4128(3) 0.90050(5) 0.0163(4) Uani d . 1 . . C
H25A 0.7830 0.2894 0.8921 0.020 Uiso calc R 1 . . H
H25B 0.6200 0.4076 0.9138 0.020 Uiso calc R 1 . . H
C26 0.9526(4) 0.4515(3) 0.92121(5) 0.0165(4) Uani d . 1 . . C
H26A 1.0914 0.4482 0.9083 0.020 Uiso calc R 1 . . H
H26B 0.9318 0.5782 0.9285 0.020 Uiso calc R 1 . . H
C27 0.9774(4) 0.3126(3) 0.95001(5) 0.0163(4) Uani d . 1 . . C
H27A 0.9942 0.1856 0.9428 0.020 Uiso calc R 1 . . H
H27B 0.8401 0.3183 0.9632 0.020 Uiso calc R 1 . . H
C28 1.1761(4) 0.3486(3) 0.97019(5) 0.0164(4) Uani d . 1 . . C
H28A 1.3135 0.3410 0.9570 0.020 Uiso calc R 1 . . H
H28B 1.1604 0.4764 0.9771 0.020 Uiso calc R 1 . . H
C29 1.2002(4) 0.2122(3) 0.99933(5) 0.0160(4) Uani d . 1 . . C
H29A 1.0629 0.2199 1.0125 0.019 Uiso calc R 1 . . H
H29B 1.2157 0.0844 0.9925 0.019 Uiso calc R 1 . . H
C30 1.3985(4) 0.2480(3) 1.01945(5) 0.0165(4) Uani d . 1 . . C
H30A 1.3828 0.3759 1.0263 0.020 Uiso calc R 1 . . H
H30B 1.5357 0.2405 1.0062 0.020 Uiso calc R 1 . . H
C31 1.4236(4) 0.1118(3) 1.04866(5) 0.0160(4) Uani d . 1 . . C
H31A 1.2864 0.1190 1.0619 0.019 Uiso calc R 1 . . H
H31B 1.4403 -0.0161 1.0418 0.019 Uiso calc R 1 . . H
C32 1.6225(4) 0.1496(3) 1.06872(5) 0.0153(4) Uani d . 1 . . C
H32A 1.7600 0.1407 1.0556 0.018 Uiso calc R 1 . . H
H32B 1.6070 0.2782 1.0753 0.018 Uiso calc R 1 . . H
C33 1.6452(4) 0.0153(3) 1.09806(5) 0.0158(4) Uani d . 1 . . C
H33A 1.6692 -0.1125 1.0914 0.019 Uiso calc R 1 . . H
H33B 1.5044 0.0190 1.1105 0.019 Uiso calc R 1 . . H
C34 1.8360(4) 0.0592(3) 1.11911(5) 0.0166(4) Uani d . 1 . . C
H34A 1.9777 0.0513 1.1069 0.020 Uiso calc R 1 . . H
H34B 1.8148 0.1882 1.1253 0.020 Uiso calc R 1 . . H
C35 1.8515(4) -0.0727(3) 1.14882(5) 0.0195(4) Uani d . 1 . . C
H35A 1.8777 -0.2011 1.1426 0.023 Uiso calc R 1 . . H
H35B 1.7075 -0.0682 1.1605 0.023 Uiso calc R 1 . . H
C36 2.0362(4) -0.0273(4) 1.17086(6) 0.0252(5) Uani d . 1 . . C
H36A 2.1798 -0.0335 1.1596 0.038 Uiso calc R 1 . . H
H36B 2.0384 -0.1174 1.1894 0.038 Uiso calc R 1 . . H
H36C 2.0090 0.0982 1.1777 0.038 Uiso calc R 1 . . H

loop_
_atom_site_aniso_label
_atom_site_aniso_U_11
_atom_site_aniso_U_22
_atom_site_aniso_U_33
_atom_site_aniso_U_12
_atom_site_aniso_U_13
_atom_site_aniso_U_23
I1 0.01616(7) 0.01440(7) 0.02085(7) 0.00078(5) -0.00200(5) -0.00229(5)
O1 0.0124(7) 0.0149(7) 0.0120(7) 0.0005(6) -0.0026(5) 0.0003(5)
O2 0.0250(8) 0.0169(8) 0.0097(7) 0.0015(6) -0.0026(6) 0.0022(5)
O3 0.0155(7) 0.0143(7) 0.0115(7) 0.0018(6) 0.0000(5) 0.0028(5)
N6 0.0106(8) 0.0105(8) 0.0127(8) -0.0014(6) -0.0014(6) 0.0007(6)
C1 0.0169(11) 0.0195(11) 0.0136(10) -0.0019(9) -0.0004(8) 0.0036(8)
C2 0.0156(10) 0.0160(10) 0.0102(9) 0.0009(8) -0.0001(7) 0.0018(7)
C4 0.0196(11) 0.0130(10) 0.0125(9) -0.0011(8) -0.0021(8) 0.0003(7)
C5 0.0160(10) 0.0100(9) 0.0142(9) 0.0016(8) 0.0003(7) -0.0001(7)
C6 0.0099(10) 0.0154(10) 0.0204(10) -0.0003(8) -0.0030(8) 0.0010(8)
C7 0.0124(10) 0.0117(9) 0.0146(9) -0.0020(7) -0.0005(7) -0.0018(7)
C8 0.0166(10) 0.0112(9) 0.0145(9) 0.0006(8) -0.0007(7) 0.0002(7)
C9 0.0153(10) 0.0163(10) 0.0101(9) -0.0015(8) 0.0006(7) 0.0021(7)
C10 0.0153(10) 0.0179(10) 0.0120(9) -0.0035(8) -0.0015(7) 0.0001(7)
C11 0.0161(10) 0.0190(11) 0.0130(9) -0.0016(8) -0.0003(8) 0.0030(8)
C12 0.0166(11) 0.0206(11) 0.0142(10) -0.0024(9) -0.0023(8) 0.0021(8)
C13 0.0170(11) 0.0202(11) 0.0136(10) -0.0029(8) -0.0024(8) 0.0025(8)
C14 0.0164(11) 0.0204(11) 0.0154(10) -0.0023(9) -0.0029(8) 0.0018(8)
C15 0.0161(11) 0.0191(11) 0.0157(10) -0.0013(8) -0.0033(8) 0.0023(8)
C16 0.0167(11) 0.0205(11) 0.0121(9) -0.0025(8) -0.0024(8) 0.0032(8)
C17 0.0175(11) 0.0197(11) 0.0131(9) -0.0023(9) -0.0020(8) 0.0023(8)
C18 0.0159(11) 0.0197(11) 0.0150(10) -0.0025(8) -0.0024(8) 0.0015(8)
C19 0.0168(11) 0.0195(11) 0.0149(10) -0.0033(8) -0.0029(8) 0.0010(8)
C20 0.0157(10) 0.0193(11) 0.0150(10) -0.0011(8) -0.0035(8) 0.0008(8)
C21 0.0210(12) 0.0240(12) 0.0170(10) -0.0025(9) -0.0038(8) 0.0015(8)
C22 0.0262(13) 0.0294(13) 0.0187(11) 0.0017(10) -0.0082(9) 0.0006(9)
C23 0.0242(12) 0.0187(11) 0.0135(10) -0.0026(9) -0.0045(8) 0.0052(8)
C24 0.0197(11) 0.0177(10) 0.0139(10) -0.0001(9) -0.0012(8) 0.0007(8)
C25 0.0191(11) 0.0165(10) 0.0131(9) -0.0026(8) -0.0025(8) 0.0018(7)
C26 0.0172(11) 0.0182(10) 0.0139(10) -0.0024(8) -0.0015(8) 0.0008(8)
C27 0.0175(11) 0.0168(10) 0.0141(10) -0.0009(8) -0.0014(8) 0.0022(7)
C28 0.0173(11) 0.0175(10) 0.0144(10) -0.0032(8) -0.0018(8) 0.0004(8)
C29 0.0172(11) 0.0165(10) 0.0141(9) -0.0022(8) -0.0014(8) 0.0016(7)
C30 0.0163(11) 0.0176(10) 0.0157(10) -0.0025(8) -0.0028(8) 0.0003(8)
C31 0.0169(11) 0.0179(10) 0.0131(9) -0.0023(8) -0.0017(8) 0.0011(7)
C32 0.0166(10) 0.0164(10) 0.0127(9) -0.0028(8) -0.0015(7) 0.0018(7)
C33 0.0164(10) 0.0163(10) 0.0144(10) -0.0031(8) -0.0015(8) 0.0014(7)
C34 0.0181(11) 0.0174(10) 0.0143(10) -0.0033(8) -0.0022(8) 0.0009(8)
C35 0.0202(11) 0.0211(11) 0.0168(10) -0.0034(9) -0.0030(8) 0.0031(8)
C36 0.0275(13) 0.0274(13) 0.0205(11) -0.0066(10) -0.0086(9) 0.0042(9)

loop_
_atom_type_symbol
_atom_type_description
_atom_type_scat_dispersion_real
_atom_type_scat_dispersion_imag
_atom_type_scat_source
C C 0.0033 0.0016 'International Tables Vol C Tables 4.2.6.8 and 6.1.1.4'
H H 0.0000 0.0000 'International Tables Vol C Tables 4.2.6.8 and 6.1.1.4'
N N 0.0061 0.0033 'International Tables Vol C Tables 4.2.6.8 and 6.1.1.4'
O O 0.0106 0.0060 'International Tables Vol C Tables 4.2.6.8 and 6.1.1.4'
I I -0.4742 1.8119 'International Tables Vol C Tables 4.2.6.8 and 6.1.1.4'

loop_
_geom_angle_atom_site_label_1
_geom_angle_atom_site_label_2
_geom_angle_atom_site_label_3
_geom_angle
C2 O1 C8 117.53(16)
C2 O2 C23 115.47(17)
C2 O3 C4 115.14(17)
C6 N6 C5 109.37(16)
C6 N6 C7 111.57(16)
C5 N6 C7 113.70(16)
C6 N6 C9 107.15(15)
C5 N6 C9 106.75(15)
C7 N6 C9 107.97(15)
C2 C1 H1A 109.5
C2 C1 H1B 109.5
H1A C1 H1B 109.5
C2 C1 H1C 109.5
H1A C1 H1C 109.5
H1B C1 H1C 109.5
O3 C2 O1 110.95(16)
O3 C2 O2 106.48(17)
O1 C2 O2 103.91(16)
O3 C2 C1 106.79(17)
O1 C2 C1 114.69(18)
O2 C2 C1 113.79(17)
O3 C4 C5 110.41(17)
O3 C4 H4A 109.6
C5 C4 H4A 109.6
O3 C4 H4B 109.6
C5 C4 H4B 109.6
H4A C4 H4B 108.1
C4 C5 N6 117.22(17)
C4 C5 H5A 108.0
N6 C5 H5A 108.0
C4 C5 H5B 108.0
N6 C5 H5B 108.0
H5A C5 H5B 107.2
N6 C6 H6A 109.5
N6 C6 H6B 109.5
H6A C6 H6B 109.5
N6 C6 H60C 109.5
H6A C6 H60C 109.5
H6B C6 H60C 109.5
C8 C7 N6 117.56(17)
C8 C7 H7A 107.9
N6 C7 H7A 107.9
C8 C7 H7B 107.9
N6 C7 H7B 107.9
H7A C7 H7B 107.2
O1 C8 C7 117.74(17)
O1 C8 H8A 107.9
C7 C8 H8A 107.9
O1 C8 H8B 107.9
C7 C8 H8B 107.9
H8A C8 H8B 107.2
N6 C9 C10 114.44(16)
N6 C9 H9A 108.6
C10 C9 H9A 108.6
N6 C9 H9B 108.6
C10 C9 H9B 108.6
H9A C9 H9B 107.6
C11 C10 C9 111.08(17)
C11 C10 H10A 109.4
C9 C10 H10A 109.4
C11 C10 H10B 109.4
C9 C10 H10B 109.4
H10A C10 H10B 108.0
C12 C11 C10 111.04(18)
C12 C11 H11A 109.4
C10 C11 H11A 109.4
C12 C11 H11B 109.4
C10 C11 H11B 109.4
H11A C11 H11B 108.0
C11 C12 C13 113.27(18)
C11 C12 H12A 108.9
C13 C12 H12A 108.9
C11 C12 H12B 108.9
C13 C12 H12B 108.9
H12A C12 H12B 107.7
C12 C13 C14 113.00(18)
C12 C13 H13A 109.0
C14 C13 H13A 109.0
C12 C13 H13B 109.0
C14 C13 H13B 109.0
H13A C13 H13B 107.8
C15 C14 C13 113.41(18)
C15 C14 H14A 108.9
C13 C14 H14A 108.9
C15 C14 H14B 108.9
C13 C14 H14B 108.9
H14A C14 H14B 107.7
C14 C15 C16 113.72(18)
C14 C15 H15A 108.8
C16 C15 H15A 108.8
C14 C15 H15B 108.8
C16 C15 H15B 108.8
H15A C15 H15B 107.7
C15 C16 C17 113.27(18)
C15 C16 H16A 108.9
C17 C16 H16A 108.9
C15 C16 H16B 108.9
C17 C16 H16B 108.9
H16A C16 H16B 107.7
C18 C17 C16 113.53(18)
C18 C17 H17A 108.9
C16 C17 H17A 108.9
C18 C17 H17B 108.9
C16 C17 H17B 108.9
H17A C17 H17B 107.7
C19 C18 C17 113.12(18)
C19 C18 H18A 109.0
C17 C18 H18A 109.0
C19 C18 H18B 109.0
C17 C18 H18B 109.0
H18A C18 H18B 107.8
C18 C19 C20 113.99(18)
C18 C19 H19A 108.8
C20 C19 H19A 108.8
C18 C19 H19B 108.8
C20 C19 H19B 108.8
H19A C19 H19B 107.6
C21 C20 C19 113.58(19)
C21 C20 H20A 108.9
C19 C20 H20A 108.9
C21 C20 H20B 108.9
C19 C20 H20B 108.9
H20A C20 H20B 107.7
C20 C21 C22 112.9(2)
C20 C21 H21A 109.0
C22 C21 H21A 109.0
C20 C21 H21B 109.0
C22 C21 H21B 109.0
H21A C21 H21B 107.8
C21 C22 H22A 109.5
C21 C22 H22B 109.5
H22A C22 H22B 109.5
C21 C22 H22C 109.5
H22A C22 H22C 109.5
H22B C22 H22C 109.5
O2 C23 C24 109.66(18)
O2 C23 H23A 109.7
C24 C23 H23A 109.7
O2 C23 H23B 109.7
C24 C23 H23B 109.7
H23A C23 H23B 108.2
C23 C24 C25 111.11(18)
C23 C24 H24A 109.4
C25 C24 H24A 109.4
C23 C24 H24B 109.4
C25 C24 H24B 109.4
H24A C24 H24B 108.0
C24 C25 C26 113.52(18)
C24 C25 H25A 108.9
C26 C25 H25A 108.9
C24 C25 H25B 108.9
C26 C25 H25B 108.9
H25A C25 H25B 107.7
C27 C26 C25 113.12(18)
C27 C26 H26A 109.0
C25 C26 H26A 109.0
C27 C26 H26B 109.0
C25 C26 H26B 109.0
H26A C26 H26B 107.8
C26 C27 C28 113.01(18)
C26 C27 H27A 109.0
C28 C27 H27A 109.0
C26 C27 H27B 109.0
C28 C27 H27B 109.0
H27A C27 H27B 107.8
C29 C28 C27 113.41(18)
C29 C28 H28A 108.9
C27 C28 H28A 108.9
C29 C28 H28B 108.9
C27 C28 H28B 108.9
H28A C28 H28B 107.7
C30 C29 C28 113.42(18)
C30 C29 H29A 108.9
C28 C29 H29A 108.9
C30 C29 H29B 108.9
C28 C29 H29B 108.9
H29A C29 H29B 107.7
C29 C30 C31 113.69(18)
C29 C30 H30A 108.8
C31 C30 H30A 108.8
C29 C30 H30B 108.8
C31 C30 H30B 108.8
H30A C30 H30B 107.7
C32 C31 C30 113.19(18)
C32 C31 H31A 108.9
C30 C31 H31A 108.9
C32 C31 H31B 108.9
C30 C31 H31B 108.9
H31A C31 H31B 107.8
C33 C32 C31 113.05(18)
C33 C32 H32A 109.0
C31 C32 H32A 109.0
C33 C32 H32B 109.0
C31 C32 H32B 109.0
H32A C32 H32B 107.8
C32 C33 C34 113.22(18)
C32 C33 H33A 108.9
C34 C33 H33A 108.9
C32 C33 H33B 108.9
C34 C33 H33B 108.9
H33A C33 H33B 107.7
C35 C34 C33 112.46(18)
C35 C34 H34A 109.1
C33 C34 H34A 109.1
C35 C34 H34B 109.1
C33 C34 H34B 109.1
H34A C34 H34B 107.8
C34 C35 C36 113.42(19)
C34 C35 H35A 108.9
C36 C35 H35A 108.9
C34 C35 H35B 108.9
C36 C35 H35B 108.9
H35A C35 H35B 107.7
C35 C36 H36A 109.5
C35 C36 H36B 109.5
H36A C36 H36B 109.5
C35 C36 H36C 109.5
H36A C36 H36C 109.5
H36B C36 H36C 109.5

loop_
_geom_bond_atom_site_label_1
_geom_bond_atom_site_label_2
_geom_bond_site_symmetry_2
_geom_bond_distance
_geom_bond_publ_flag
O1 C2 . 1.410(3) ?
O1 C8 . 1.430(2) ?
O2 C2 . 1.414(2) ?
O2 C23 . 1.442(2) ?
O3 C2 . 1.400(2) ?
O3 C4 . 1.430(3) ?
N6 C6 . 1.503(3) ?
N6 C5 . 1.516(3) ?
N6 C7 . 1.523(3) ?
N6 C9 . 1.527(3) ?
C1 C2 . 1.515(3) ?
C1 H1A . 0.9800 ?
C1 H1B . 0.9800 ?
C1 H1C . 0.9800 ?
C4 C5 . 1.512(3) ?
C4 H4A . 0.9900 ?
C4 H4B . 0.9900 ?
C5 H5A . 0.9900 ?
C5 H5B . 0.9900 ?
C6 H6A . 0.9800 ?
C6 H6B . 0.9800 ?
C6 H60C . 0.9800 ?
C7 C8 . 1.518(3) ?
C7 H7A . 0.9900 ?
C7 H7B . 0.9900 ?
C8 H8A . 0.9900 ?
C8 H8B . 0.9900 ?
C9 C10 . 1.531(3) ?
C9 H9A . 0.9900 ?
C9 H9B . 0.9900 ?
C10 C11 . 1.525(3) ?
C10 H10A . 0.9900 ?
C10 H10B . 0.9900 ?
C11 C12 . 1.525(3) ?
C11 H11A . 0.9900 ?
C11 H11B . 0.9900 ?
C12 C13 . 1.524(3) ?
C12 H12A . 0.9900 ?
C12 H12B . 0.9900 ?
C13 C14 . 1.532(3) ?
C13 H13A . 0.9900 ?
C13 H13B . 0.9900 ?
C14 C15 . 1.519(3) ?
C14 H14A . 0.9900 ?
C14 H14B . 0.9900 ?
C15 C16 . 1.526(3) ?
C15 H15A . 0.9900 ?
C15 H15B . 0.9900 ?
C16 C17 . 1.528(3) ?
C16 H16A . 0.9900 ?
C16 H16B . 0.9900 ?
C17 C18 . 1.525(3) ?
C17 H17A . 0.9900 ?
C17 H17B . 0.9900 ?
C18 C19 . 1.523(3) ?
C18 H18A . 0.9900 ?
C18 H18B . 0.9900 ?
C19 C20 . 1.528(3) ?
C19 H19A . 0.9900 ?
C19 H19B . 0.9900 ?
C20 C21 . 1.519(3) ?
C20 H20A . 0.9900 ?
C20 H20B . 0.9900 ?
C21 C22 . 1.528(3) ?
C21 H21A . 0.9900 ?
C21 H21B . 0.9900 ?
C22 H22A . 0.9800 ?
C22 H22B . 0.9800 ?
C22 H22C . 0.9800 ?
C23 C24 . 1.510(3) ?
C23 H23A . 0.9900 ?
C23 H23B . 0.9900 ?
C24 C25 . 1.527(3) ?
C24 H24A . 0.9900 ?
C24 H24B . 0.9900 ?
C25 C26 . 1.529(3) ?
C25 H25A . 0.9900 ?
C25 H25B . 0.9900 ?
C26 C27 . 1.524(3) ?
C26 H26A . 0.9900 ?
C26 H26B . 0.9900 ?
C27 C28 . 1.527(3) ?
C27 H27A . 0.9900 ?
C27 H27B . 0.9900 ?
C28 C29 . 1.524(3) ?
C28 H28A . 0.9900 ?
C28 H28B . 0.9900 ?
C29 C30 . 1.523(3) ?
C29 H29A . 0.9900 ?
C29 H29B . 0.9900 ?
C30 C31 . 1.526(3) ?
C30 H30A . 0.9900 ?
C30 H30B . 0.9900 ?
C31 C32 . 1.527(3) ?
C31 H31A . 0.9900 ?
C31 H31B . 0.9900 ?
C32 C33 . 1.521(3) ?
C32 H32A . 0.9900 ?
C32 H32B . 0.9900 ?
C33 C34 . 1.526(3) ?
C33 H33A . 0.9900 ?
C33 H33B . 0.9900 ?
C34 C35 . 1.521(3) ?
C34 H34A . 0.9900 ?
C34 H34B . 0.9900 ?
C35 C36 . 1.528(3) ?
C35 H35A . 0.9900 ?
C35 H35B . 0.9900 ?
C36 H36A . 0.9800 ?
C36 H36B . 0.9800 ?
C36 H36C . 0.9800 ?

loop_
_geom_torsion_atom_site_label_1
_geom_torsion_atom_site_label_2
_geom_torsion_atom_site_label_3
_geom_torsion_atom_site_label_4
_geom_torsion
C4 O3 C2 O1 -45.0(2)
C4 O3 C2 O2 67.4(2)
C4 O3 C2 C1 -170.66(16)
C8 O1 C2 O3 -69.8(2)
C8 O1 C2 O2 176.12(15)
C8 O1 C2 C1 51.3(2)
C23 O2 C2 O3 175.84(17)
C23 O2 C2 O1 -66.9(2)
C23 O2 C2 C1 58.5(2)
C2 O3 C4 C5 117.09(19)
O3 C4 C5 N6 -70.4(2)
C6 N6 C5 C4 -70.3(2)
C7 N6 C5 C4 55.2(2)
C9 N6 C5 C4 174.11(18)
C6 N6 C7 C8 34.3(2)
C5 N6 C7 C8 -90.0(2)
C9 N6 C7 C8 151.75(18)
C2 O1 C8 C7 61.5(2)
N6 C7 C8 O1 52.5(3)
C6 N6 C9 C10 169.75(17)
C5 N6 C9 C10 -73.2(2)
C7 N6 C9 C10 49.4(2)
N6 C9 C10 C11 161.63(17)
C9 C10 C11 C12 176.03(18)
C10 C11 C12 C13 176.86(19)
C11 C12 C13 C14 177.49(19)
C12 C13 C14 C15 178.13(19)
C13 C14 C15 C16 178.42(19)
C14 C15 C16 C17 179.33(19)
C15 C16 C17 C18 179.98(19)
C16 C17 C18 C19 179.79(19)
C17 C18 C19 C20 -179.97(19)
C18 C19 C20 C21 -179.36(19)
C19 C20 C21 C22 -178.8(2)
C2 O2 C23 C24 139.66(19)
O2 C23 C24 C25 169.56(18)
C23 C24 C25 C26 176.03(19)
C24 C25 C26 C27 176.25(19)
C25 C26 C27 C28 178.52(19)
C26 C27 C28 C29 179.07(19)
C27 C28 C29 C30 179.94(19)
C28 C29 C30 C31 -179.96(19)
C29 C30 C31 C32 -179.75(18)
C30 C31 C32 C33 179.21(18)
C31 C32 C33 C34 -176.81(19)
C32 C33 C34 C35 178.18(19)
C33 C34 C35 C36 -178.0(2)
